data_7155730
loop_
_publ_author_name
'Erker, Gerhard'
'Wang, Tongdao'
'Kohrt, Sonja'
'Daniliuc, Constantin Gabriel'
'Kehr, Gerald'

_publ_section_title
;
 Borata-Wittig Olefination Reactions of Ketones, Carboxylic Esters and
 Amides with Bis(pentafluorophenyl)borata-alkene Reagents
;
_journal_name_full 'Org. Biomol. Chem.'
_journal_paper_doi 10.1039/C7OB01591G
_journal_year 2017
_chemical_formula_sum 'C38 H37 B F10 Li N O'
_chemical_formula_weight 731.43
_space_group_crystal_system monoclinic
_space_group_IT_number 14
_space_group_name_Hall '-P 2yn'
_space_group_name_H-M_alt 'P 1 21/n 1'
_symmetry_space_group_name_Hall '-P 2yn'
_symmetry_space_group_name_H-M 'P 1 21/n 1'
_atom_sites_solution_hydrogens mixed
_audit_update_record
;
2017-05-10 deposited with the CCDC.
2017-06-30 downloaded from the CCDC.
;
_cell_angle_alpha 90
_cell_angle_beta 108.3640(10)
_cell_angle_gamma 90
_cell_formula_units_Z 4
_cell_length_a 10.4348(3)
_cell_length_b 31.1087(8)
_cell_length_c 11.4021(3)
_cell_measurement_reflns_used 9908
_cell_measurement_temperature 100.(2)
_cell_measurement_theta_max 68.3381
_cell_measurement_theta_min 2.8409
_cell_volume 3512.78(17)
_computing_cell_refinement 'SAINT V8.34A (Bruker AXS Inc., 2013)'
_computing_data_collection 'APEX2 v.2014.5-0 (Bruker AXS Inc., 2014)'
_computing_data_reduction 'SAINT V8.34A (Bruker AXS Inc., 2013)'
_computing_molecular_graphics 'XP (Bruker AXS Inc., 2014)'
_computing_publication_material 'SHELXL2014 (Sheldrick, 2014)'
_computing_structure_refinement 'SHELXL2014 (Sheldrick, 2014)'
_computing_structure_solution 'SHELXL2014 (Sheldrick, 2014)'
_diffrn_ambient_temperature 100.(2)
_diffrn_detector_area_resol_mean 8.3333
_diffrn_measured_fraction_theta_full 0.994
_diffrn_measured_fraction_theta_max 0.994
_diffrn_measurement_device_type 'KappaCCD APEXII'
_diffrn_measurement_method 'phi / omega scans'
_diffrn_radiation_monochromator graphite
_diffrn_radiation_type CuK\a
_diffrn_radiation_wavelength 1.54178
_diffrn_reflns_av_R_equivalents 0.0366
_diffrn_reflns_av_unetI/netI 0.0194
_diffrn_reflns_limit_h_max 12
_diffrn_reflns_limit_h_min -12
_diffrn_reflns_limit_k_max 37
_diffrn_reflns_limit_k_min -37
_diffrn_reflns_limit_l_max 13
_diffrn_reflns_limit_l_min -12
_diffrn_reflns_number 49367
_diffrn_reflns_theta_full 68.33
_diffrn_reflns_theta_max 68.33
_diffrn_reflns_theta_min 4.33
_diffrn_source 'fine-focus sealed tube'
_diffrn_source_type 'fine-focus sealed tube'
_exptl_absorpt_coefficient_mu 1.019
_exptl_absorpt_correction_T_max 0.96
_exptl_absorpt_correction_T_min 0.87
_exptl_absorpt_correction_type multi-scan
_exptl_absorpt_process_details
;
Bruker AXS (2014). SADABS, Version 2014/2, Bruker AXS Inc., Madison, Wisconsin,
USA.
;
_exptl_crystal_colour colourless
_exptl_crystal_density_diffrn 1.383
_exptl_crystal_density_method 'not measured'
_exptl_crystal_description plate
_exptl_crystal_F_000 1512
_exptl_crystal_size_max 0.220
_exptl_crystal_size_mid 0.180
_exptl_crystal_size_min 0.040
_refine_diff_density_max 0.229
_refine_diff_density_min -0.206
_refine_ls_extinction_method none
_refine_ls_goodness_of_fit_ref 1.035
_refine_ls_hydrogen_treatment mixed
_refine_ls_matrix_type full
_refine_ls_number_parameters 477
_refine_ls_number_reflns 6418
_refine_ls_number_restraints 0
_refine_ls_restrained_S_all 1.035
_refine_ls_R_factor_all 0.0401
_refine_ls_R_factor_gt 0.0356
_refine_ls_shift/su_max 0.001
_refine_ls_shift/su_mean 0.000
_refine_ls_structure_factor_coef Fsqd
_refine_ls_weighting_details 'w=1/[\s^2^(Fo^2^)+(0.0429P)^2^+1.5543P] where P=(Fo^2^+2Fc^2^)/3'
_refine_ls_weighting_scheme calc
_refine_ls_wR_factor_gt 0.0888
_refine_ls_wR_factor_ref 0.0914
_reflns_number_gt 5758
_reflns_number_total 6418
_reflns_threshold_expression 'I > 2\s(I)'
_cod_data_source_file c7ob01591g2.cif
_cod_data_source_block erk8198
_cod_database_code 7155730

loop_
_space_group_symop_operation_xyz
'x, y, z'
'-x+1/2, y+1/2, -z+1/2'
'-x, -y, -z'
'x-1/2, -y-1/2, z-1/2'

loop_
_atom_site_type_symbol
_atom_site_label
_atom_site_fract_x
_atom_site_fract_y
_atom_site_fract_z
_atom_site_U_iso_or_equiv
_atom_site_adp_type
_atom_site_calc_flag
_atom_site_refinement_flags_adp
_atom_site_refinement_flags_posn
_atom_site_occupancy
Li Li1 0.3285(2) 0.61876(8) 0.3636(2) 0.0255(5) Uani d . . 1
B B1 0.34821(15) 0.64594(5) 0.61817(14) 0.0199(3) Uani d . . 1
O O1 0.27712(9) 0.61612(3) 0.51021(8) 0.0194(2) Uani d . . 1
C C1 0.25841(14) 0.65092(4) 0.71016(13) 0.0222(3) Uani d . . 1
H H1A 0.2625 0.6238 0.7564 0.027 Uiso calc U R 1
H H1B 0.2975 0.6739 0.7709 0.027 Uiso calc U R 1
C C2 0.11029(14) 0.66171(5) 0.64131(14) 0.0263(3) Uani d . . 1
H H2A 0.0618 0.6348 0.6081 0.032 Uiso calc U R 1
H H2B 0.1066 0.6805 0.5702 0.032 Uiso calc U R 1
C C3 0.03667(15) 0.68415(5) 0.72157(14) 0.0285(3) Uani d . . 1
H H3A -0.0601 0.687 0.6734 0.034 Uiso calc U R 1
H H3B 0.0432 0.6659 0.7944 0.034 Uiso calc U R 1
C C11 0.09329(15) 0.72820(5) 0.76530(15) 0.0301(3) Uani d . . 1
C C12 0.09376(18) 0.76039(6) 0.68069(19) 0.0409(4) Uani d . . 1
H H12 0.0545 0.7551 0.5947 0.049 Uiso calc U R 1
C C13 0.1512(2) 0.80031(6) 0.7210(2) 0.0554(6) Uani d . . 1
H H13 0.1519 0.8219 0.6624 0.067 Uiso calc U R 1
C C14 0.2073(2) 0.80863(7) 0.8458(3) 0.0603(6) Uani d . . 1
H H14 0.2473 0.8358 0.873 0.072 Uiso calc U R 1
C C15 0.2048(2) 0.77741(7) 0.9302(2) 0.0555(5) Uani d . . 1
H H15 0.2414 0.7832 1.0161 0.067 Uiso calc U R 1
C C16 0.14894(17) 0.73749(6) 0.89030(17) 0.0394(4) Uani d . . 1
H H16 0.1487 0.7161 0.9496 0.047 Uiso calc U R 1
C C21 0.35890(13) 0.69422(4) 0.55916(13) 0.0203(3) Uani d . . 1
C C22 0.31056(13) 0.70727(4) 0.43706(13) 0.0217(3) Uani d . . 1
F F22 0.26166(8) 0.67754(3) 0.34412(7) 0.02570(19) Uani d . . 1
C C23 0.30879(14) 0.74907(5) 0.39555(14) 0.0261(3) Uani d . . 1
F F23 0.26055(9) 0.75845(3) 0.27472(8) 0.0343(2) Uani d . . 1
C C24 0.36003(15) 0.78101(5) 0.48084(16) 0.0294(3) Uani d . . 1
F F24 0.35942(10) 0.82203(3) 0.44395(10) 0.0423(2) Uani d . . 1
C C25 0.41483(15) 0.77031(5) 0.60402(15) 0.0289(3) Uani d . . 1
F F25 0.46698(10) 0.80118(3) 0.68760(9) 0.0400(2) Uani d . . 1
C C26 0.41445(14) 0.72793(5) 0.63978(13) 0.0239(3) Uani d . . 1
F F26 0.47224(9) 0.72005(3) 0.76154(8) 0.0304(2) Uani d . . 1
C C31 0.50499(14) 0.62803(4) 0.67642(13) 0.0204(3) Uani d . . 1
C C32 0.58058(14) 0.62080(4) 0.59790(13) 0.0220(3) Uani d . . 1
F F32 0.52401(8) 0.62984(3) 0.47411(7) 0.02553(18) Uani d . . 1
C C33 0.71044(15) 0.60488(5) 0.63243(14) 0.0275(3) Uani d . . 1
F F33 0.77601(9) 0.59853(3) 0.54960(9) 0.0400(2) Uani d . . 1
C C34 0.77283(14) 0.59513(5) 0.75522(15) 0.0286(3) Uani d . . 1
F F34 0.89900(9) 0.57946(3) 0.79281(9) 0.0430(3) Uani d . . 1
C C35 0.70332(15) 0.60147(5) 0.83798(13) 0.0272(3) Uani d . . 1
F F35 0.76287(9) 0.59170(3) 0.95789(8) 0.0376(2) Uani d . . 1
C C36 0.57363(14) 0.61796(4) 0.79858(13) 0.0244(3) Uani d . . 1
F F36 0.51445(9) 0.62339(3) 0.88675(8) 0.0346(2) Uani d . . 1
C C41 0.22458(13) 0.57718(4) 0.52822(13) 0.0212(3) Uani d . . 1
C C42 0.27342(15) 0.55237(5) 0.62737(14) 0.0260(3) Uani d . . 1
H H42A 0.3506 0.5613 0.6927 0.031 Uiso calc U R 1
H H42B 0.2311 0.5257 0.6328 0.031 Uiso calc U R 1
C C51 0.10594(14) 0.56527(4) 0.42102(13) 0.0226(3) Uani d . . 1
C C52 0.07802(15) 0.52238(5) 0.38461(15) 0.0286(3) Uani d . . 1
H H52 0.1341 0.5001 0.4304 0.034 Uiso calc U R 1
C C53 -0.03118(16) 0.51222(5) 0.28207(16) 0.0335(4) Uani d . . 1
H H53 -0.0486 0.4831 0.2571 0.04 Uiso calc U R 1
C C54 -0.11477(16) 0.54440(6) 0.21610(15) 0.0336(4) Uani d . . 1
H H54 -0.1894 0.5373 0.1459 0.04 Uiso calc U R 1
C C55 -0.08980(15) 0.58690(5) 0.25234(15) 0.0311(3) Uani d . . 1
H H55 -0.1483 0.6089 0.2081 0.037 Uiso calc U R 1
C C56 0.02030(14) 0.59727(5) 0.35297(13) 0.0247(3) Uani d . . 1
H H56 0.038 0.6265 0.3762 0.03 Uiso calc U R 1
N N1 0.30677(12) 0.57766(4) 0.21535(11) 0.0211(2) Uani d . . 1
H H01 0.2352(17) 0.5624(5) 0.2214(15) 0.024(4) Uiso d . . 1
C C61 0.25690(14) 0.59902(5) 0.09064(13) 0.0234(3) Uani d . . 1
C C62 0.23597(16) 0.56619(5) -0.01421(14) 0.0292(3) Uani d . . 1
H H62A 0.1553 0.5486 -0.0194 0.035 Uiso calc U R 1
H H62B 0.2181 0.5818 -0.0934 0.035 Uiso calc U R 1
C C63 0.35623(16) 0.53651(5) 0.00273(15) 0.0307(3) Uani d . . 1
H H63A 0.436 0.5534 0.0012 0.037 Uiso calc U R 1
H H63B 0.3359 0.5153 -0.0655 0.037 Uiso calc U R 1
C C64 0.38599(16) 0.51330(5) 0.12589(15) 0.0319(3) Uani d . . 1
H H64A 0.4639 0.4938 0.1369 0.038 Uiso calc U R 1
H H64B 0.307 0.4955 0.125 0.038 Uiso calc U R 1
C C65 0.41747(15) 0.54460(5) 0.23488(14) 0.0270(3) Uani d . . 1
C C66 0.12060(15) 0.61899(5) 0.08091(14) 0.0299(3) Uani d . . 1
H H66A 0.0585 0.5965 0.0898 0.045 Uiso calc U R 1
H H66B 0.0834 0.6329 0.0002 0.045 Uiso calc U R 1
H H66C 0.1322 0.6404 0.1465 0.045 Uiso calc U R 1
C C67 0.35341(16) 0.63498(5) 0.08172(14) 0.0278(3) Uani d . . 1
H H67A 0.3674 0.6546 0.1519 0.042 Uiso calc U R 1
H H67B 0.3145 0.6509 0.0044 0.042 Uiso calc U R 1
H H67C 0.4401 0.6225 0.0831 0.042 Uiso calc U R 1
C C68 0.55588(15) 0.56551(5) 0.25579(15) 0.0329(4) Uani d . . 1
H H68A 0.5629 0.5756 0.1766 0.049 Uiso calc U R 1
H H68B 0.6271 0.5444 0.2917 0.049 Uiso calc U R 1
H H68C 0.5661 0.5899 0.3124 0.049 Uiso calc U R 1
C C69 0.42053(19) 0.52030(6) 0.35190(16) 0.0402(4) Uani d . . 1
H H69A 0.4405 0.5404 0.4215 0.06 Uiso calc U R 1
H H69B 0.4905 0.4981 0.369 0.06 Uiso calc U R 1
H H69C 0.3325 0.5068 0.3403 0.06 Uiso calc U R 1

loop_
_atom_site_aniso_label
_atom_site_aniso_U_11
_atom_site_aniso_U_22
_atom_site_aniso_U_33
_atom_site_aniso_U_12
_atom_site_aniso_U_13
_atom_site_aniso_U_23
Li1 0.0293(12) 0.0287(12) 0.0192(12) 0.0016(10) 0.0087(10) 0.0003(9)
B1 0.0217(7) 0.0204(7) 0.0167(7) -0.0008(6) 0.0050(6) 0.0014(6)
O1 0.0211(5) 0.0191(4) 0.0186(5) -0.0022(4) 0.0073(4) 0.0004(4)
C1 0.0244(7) 0.0228(7) 0.0209(7) -0.0001(5) 0.0091(6) -0.0001(5)
C2 0.0246(7) 0.0321(8) 0.0235(8) -0.0017(6) 0.0095(6) -0.0030(6)
C3 0.0238(7) 0.0356(8) 0.0285(8) 0.0010(6) 0.0118(6) -0.0013(6)
C11 0.0220(7) 0.0331(8) 0.0383(9) 0.0069(6) 0.0138(6) -0.0025(7)
C12 0.0369(9) 0.0376(9) 0.0518(11) 0.0105(7) 0.0191(8) 0.0053(8)
C13 0.0494(11) 0.0311(9) 0.0980(18) 0.0113(8) 0.0406(12) 0.0079(10)
C14 0.0476(12) 0.0368(10) 0.103(2) -0.0034(8) 0.0337(12) -0.0252(12)
C15 0.0454(11) 0.0536(12) 0.0663(14) -0.0029(9) 0.0159(10) -0.0271(11)
C16 0.0341(9) 0.0426(10) 0.0421(10) 0.0049(7) 0.0128(8) -0.0094(8)
C21 0.0174(6) 0.0222(7) 0.0229(7) 0.0007(5) 0.0085(5) -0.0002(5)
C22 0.0194(6) 0.0215(7) 0.0250(7) -0.0004(5) 0.0082(6) -0.0001(5)
F22 0.0307(4) 0.0253(4) 0.0192(4) -0.0002(3) 0.0051(3) 0.0020(3)
C23 0.0208(7) 0.0276(7) 0.0303(8) 0.0033(6) 0.0087(6) 0.0093(6)
F23 0.0319(5) 0.0357(5) 0.0333(5) 0.0019(4) 0.0073(4) 0.0162(4)
C24 0.0253(7) 0.0189(7) 0.0457(10) -0.0002(5) 0.0136(7) 0.0068(6)
F24 0.0422(5) 0.0205(4) 0.0621(7) -0.0020(4) 0.0136(5) 0.0114(4)
C25 0.0258(7) 0.0224(7) 0.0403(9) -0.0049(6) 0.0129(7) -0.0059(6)
F25 0.0449(6) 0.0255(5) 0.0499(6) -0.0122(4) 0.0154(5) -0.0120(4)
C26 0.0226(7) 0.0264(7) 0.0234(7) -0.0019(5) 0.0081(6) -0.0011(6)
F26 0.0343(5) 0.0318(4) 0.0234(4) -0.0080(4) 0.0066(4) -0.0048(3)
C31 0.0224(7) 0.0183(6) 0.0203(7) -0.0028(5) 0.0063(5) 0.0000(5)
C32 0.0221(7) 0.0232(7) 0.0185(7) -0.0008(5) 0.0031(5) 0.0003(5)
F32 0.0224(4) 0.0366(5) 0.0182(4) 0.0017(3) 0.0072(3) 0.0010(3)
C33 0.0222(7) 0.0302(8) 0.0302(8) 0.0010(6) 0.0085(6) -0.0052(6)
F33 0.0251(5) 0.0600(6) 0.0366(5) 0.0072(4) 0.0121(4) -0.0086(5)
C34 0.0203(7) 0.0259(7) 0.0329(8) 0.0026(6) -0.0011(6) -0.0029(6)
F34 0.0242(5) 0.0482(6) 0.0464(6) 0.0123(4) -0.0034(4) -0.0044(5)
C35 0.0293(8) 0.0220(7) 0.0227(7) -0.0025(6) -0.0027(6) 0.0023(6)
F35 0.0371(5) 0.0392(5) 0.0252(5) 0.0002(4) -0.0065(4) 0.0074(4)
C36 0.0273(7) 0.0244(7) 0.0213(7) -0.0029(6) 0.0075(6) 0.0007(6)
F36 0.0345(5) 0.0514(6) 0.0187(4) 0.0004(4) 0.0094(4) 0.0048(4)
C41 0.0213(7) 0.0197(6) 0.0262(7) -0.0007(5) 0.0126(6) -0.0011(5)
C42 0.0271(7) 0.0216(7) 0.0307(8) -0.0014(5) 0.0108(6) 0.0027(6)
C51 0.0215(7) 0.0260(7) 0.0245(7) -0.0039(5) 0.0132(6) -0.0036(6)
C52 0.0274(7) 0.0264(7) 0.0365(9) -0.0044(6) 0.0166(7) -0.0050(6)
C53 0.0335(8) 0.0337(8) 0.0397(9) -0.0149(7) 0.0206(7) -0.0148(7)
C54 0.0260(8) 0.0474(9) 0.0282(8) -0.0131(7) 0.0096(6) -0.0090(7)
C55 0.0242(7) 0.0407(9) 0.0281(8) -0.0036(6) 0.0080(6) -0.0016(7)
C56 0.0242(7) 0.0279(7) 0.0239(7) -0.0034(6) 0.0104(6) -0.0023(6)
N1 0.0204(6) 0.0248(6) 0.0206(6) 0.0023(5) 0.0101(5) 0.0016(5)
C61 0.0254(7) 0.0283(7) 0.0169(7) 0.0005(6) 0.0073(6) 0.0007(5)
C62 0.0330(8) 0.0345(8) 0.0216(8) -0.0056(6) 0.0108(6) -0.0044(6)
C63 0.0356(8) 0.0314(8) 0.0309(8) -0.0078(6) 0.0184(7) -0.0109(6)
C64 0.0358(8) 0.0253(7) 0.0417(9) 0.0021(6) 0.0224(7) -0.0017(7)
C65 0.0287(8) 0.0287(7) 0.0276(8) 0.0088(6) 0.0145(6) 0.0033(6)
C66 0.0277(8) 0.0396(8) 0.0211(7) 0.0061(6) 0.0057(6) 0.0020(6)
C67 0.0349(8) 0.0273(7) 0.0242(8) -0.0012(6) 0.0135(6) 0.0008(6)
C68 0.0251(8) 0.0436(9) 0.0311(8) 0.0089(6) 0.0106(6) -0.0029(7)
C69 0.0483(10) 0.0404(9) 0.0385(10) 0.0218(8) 0.0232(8) 0.0138(7)

loop_
_atom_type_symbol
_atom_type_description
_atom_type_scat_dispersion_real
_atom_type_scat_dispersion_imag
_atom_type_scat_source
C C 0.0181 0.0091 'International Tables Vol C Tables 4.2.6.8 and 6.1.1.4'
H H 0.0000 0.0000 'International Tables Vol C Tables 4.2.6.8 and 6.1.1.4'
Li Li 0.0008 0.0003 'International Tables Vol C Tables 4.2.6.8 and 6.1.1.4'
B B 0.0090 0.0039 'International Tables Vol C Tables 4.2.6.8 and 6.1.1.4'
N N 0.0311 0.0180 'International Tables Vol C Tables 4.2.6.8 and 6.1.1.4'
O O 0.0492 0.0322 'International Tables Vol C Tables 4.2.6.8 and 6.1.1.4'
F F 0.0727 0.0534 'International Tables Vol C Tables 4.2.6.8 and 6.1.1.4'

loop_
_geom_angle_atom_site_label_1
_geom_angle_atom_site_label_2
_geom_angle_atom_site_label_3
_geom_angle
O1 Li1 F22 87.19(10)
O1 Li1 F32 88.23(10)
F22 Li1 F32 99.38(11)
O1 Li1 N1 134.23(14)
F22 Li1 N1 122.90(13)
F32 Li1 N1 115.74(12)
O1 Li1 C41 26.97(5)
F22 Li1 C41 108.30(10)
F32 Li1 C41 100.81(10)
N1 Li1 C41 107.41(11)
O1 B1 C1 110.22(11)
O1 B1 C31 106.58(11)
C1 B1 C31 118.20(11)
O1 B1 C21 107.37(11)
C1 B1 C21 107.57(11)
C31 B1 C21 106.40(11)
C41 O1 B1 121.96(10)
C41 O1 Li1 113.85(11)
B1 O1 Li1 118.56(11)
C2 C1 B1 112.63(11)
C2 C1 H1A 109.1
B1 C1 H1A 109.1
C2 C1 H1B 109.1
B1 C1 H1B 109.1
H1A C1 H1B 107.8
C1 C2 C3 114.02(12)
C1 C2 H2A 108.7
C3 C2 H2A 108.7
C1 C2 H2B 108.7
C3 C2 H2B 108.7
H2A C2 H2B 107.6
C11 C3 C2 113.04(12)
C11 C3 H3A 109.0
C2 C3 H3A 109.0
C11 C3 H3B 109.0
C2 C3 H3B 109.0
H3A C3 H3B 107.8
C16 C11 C12 118.03(16)
C16 C11 C3 121.33(15)
C12 C11 C3 120.63(15)
C11 C12 C13 120.54(19)
C11 C12 H12 119.7
C13 C12 H12 119.7
C14 C13 C12 120.3(2)
C14 C13 H13 119.8
C12 C13 H13 119.8
C15 C14 C13 119.61(19)
C15 C14 H14 120.2
C13 C14 H14 120.2
C14 C15 C16 120.1(2)
C14 C15 H15 119.9
C16 C15 H15 119.9
C15 C16 C11 121.31(19)
C15 C16 H16 119.3
C11 C16 H16 119.3
C22 C21 C26 112.73(12)
C22 C21 B1 128.47(12)
C26 C21 B1 118.63(12)
F22 C22 C23 113.98(12)
F22 C22 C21 120.41(12)
C23 C22 C21 125.59(13)
C22 F22 Li1 120.71(10)
F23 C23 C24 120.36(13)
F23 C23 C22 121.11(13)
C24 C23 C22 118.52(14)
F24 C24 C23 120.17(14)
F24 C24 C25 120.51(14)
C23 C24 C25 119.30(13)
F25 C25 C24 119.70(13)
F25 C25 C26 120.81(14)
C24 C25 C26 119.49(14)
F26 C26 C25 115.79(13)
F26 C26 C21 119.95(12)
C25 C26 C21 124.25(14)
C32 C31 C36 113.17(12)
C32 C31 B1 119.14(12)
C36 C31 B1 127.67(12)
F32 C32 C33 115.58(13)
F32 C32 C31 118.81(12)
C33 C32 C31 125.61(13)
C32 F32 Li1 127.93(10)
F33 C33 C32 121.62(14)
F33 C33 C34 119.93(13)
C32 C33 C34 118.44(14)
F34 C34 C35 120.68(14)
F34 C34 C33 120.42(14)
C35 C34 C33 118.90(13)
F35 C35 C34 119.38(13)
F35 C35 C36 120.32(14)
C34 C35 C36 120.30(13)
F36 C36 C35 115.86(13)
F36 C36 C31 120.57(13)
C35 C36 C31 123.56(14)
C42 C41 O1 125.13(13)
C42 C41 C51 123.41(13)
O1 C41 C51 111.45(11)
C42 C41 Li1 136.10(11)
O1 C41 Li1 39.19(7)
C51 C41 Li1 87.81(9)
C41 C42 H42A 120.0
C41 C42 H42B 120.0
H42A C42 H42B 120.0
C56 C51 C52 118.49(14)
C56 C51 C41 119.98(12)
C52 C51 C41 121.52(13)
C53 C52 C51 120.38(15)
C53 C52 H52 119.8
C51 C52 H52 119.8
C54 C53 C52 120.18(14)
C54 C53 H53 119.9
C52 C53 H53 119.9
C53 C54 C55 120.07(15)
C53 C54 H54 120.0
C55 C54 H54 120.0
C56 C55 C54 119.96(15)
C56 C55 H55 120.0
C54 C55 H55 120.0
C55 C56 C51 120.89(14)
C55 C56 H56 119.6
C51 C56 H56 119.6
C61 N1 C65 117.42(11)
C61 N1 Li1 114.46(11)
C65 N1 Li1 114.68(11)
C61 N1 H01 104.8(10)
C65 N1 H01 104.0(10)
Li1 N1 H01 98.2(10)
N1 C61 C66 106.60(11)
N1 C61 C67 110.28(11)
C66 C61 C67 108.41(12)
N1 C61 C62 111.34(12)
C66 C61 C62 108.30(12)
C67 C61 C62 111.71(12)
C63 C62 C61 113.32(12)
C63 C62 H62A 108.9
C61 C62 H62A 108.9
C63 C62 H62B 108.9
C61 C62 H62B 108.9
H62A C62 H62B 107.7
C62 C63 C64 109.01(12)
C62 C63 H63A 109.9
C64 C63 H63A 109.9
C62 C63 H63B 109.9
C64 C63 H63B 109.9
H63A C63 H63B 108.3
C63 C64 C65 112.12(12)
C63 C64 H64A 109.2
C65 C64 H64A 109.2
C63 C64 H64B 109.2
C65 C64 H64B 109.2
H64A C64 H64B 107.9
N1 C65 C69 105.71(11)
N1 C65 C64 110.79(12)
C69 C65 C64 109.57(13)
N1 C65 C68 111.93(12)
C69 C65 C68 108.38(14)
C64 C65 C68 110.30(12)
C61 C66 H66A 109.5
C61 C66 H66B 109.5
H66A C66 H66B 109.5
C61 C66 H66C 109.5
H66A C66 H66C 109.5
H66B C66 H66C 109.5
C61 C67 H67A 109.5
C61 C67 H67B 109.5
H67A C67 H67B 109.5
C61 C67 H67C 109.5
H67A C67 H67C 109.5
H67B C67 H67C 109.5
C65 C68 H68A 109.5
C65 C68 H68B 109.5
H68A C68 H68B 109.5
C65 C68 H68C 109.5
H68A C68 H68C 109.5
H68B C68 H68C 109.5
C65 C69 H69A 109.5
C65 C69 H69B 109.5
H69A C69 H69B 109.5
C65 C69 H69C 109.5
H69A C69 H69C 109.5
H69B C69 H69C 109.5

loop_
_geom_bond_atom_site_label_1
_geom_bond_atom_site_label_2
_geom_bond_distance
Li1 O1 1.911(3)
Li1 F22 1.945(3)
Li1 F32 2.061(3)
Li1 N1 2.074(3)
Li1 C41 2.766(3)
B1 O1 1.5331(17)
B1 C1 1.619(2)
B1 C31 1.656(2)
B1 C21 1.6637(19)
O1 C41 1.3716(16)
C1 C2 1.534(2)
C1 H1A 0.99
C1 H1B 0.99
C2 C3 1.536(2)
C2 H2A 0.99
C2 H2B 0.99
C3 C11 1.513(2)
C3 H3A 0.99
C3 H3B 0.99
C11 C16 1.389(2)
C11 C12 1.391(2)
C12 C13 1.393(3)
C12 H12 0.95
C13 C14 1.382(3)
C13 H13 0.95
C14 C15 1.373(3)
C14 H14 0.95
C15 C16 1.386(3)
C15 H15 0.95
C16 H16 0.95
C21 C22 1.384(2)
C21 C26 1.395(2)
C22 F22 1.3776(16)
C22 C23 1.382(2)
C23 F23 1.3415(17)
C23 C24 1.375(2)
C24 F24 1.3428(16)
C24 C25 1.380(2)
C25 F25 1.3415(17)
C25 C26 1.380(2)
C26 F26 1.3505(17)
C31 C32 1.385(2)
C31 C36 1.387(2)
C32 F32 1.3765(16)
C32 C33 1.378(2)
C33 F33 1.3440(18)
C33 C34 1.379(2)
C34 F34 1.3412(17)
C34 C35 1.374(2)
C35 F35 1.3463(17)
C35 C36 1.383(2)
C36 F36 1.3459(17)
C41 C42 1.331(2)
C41 C51 1.487(2)
C42 H42A 0.95
C42 H42B 0.95
C51 C56 1.398(2)
C51 C52 1.400(2)
C52 C53 1.388(2)
C52 H52 0.95
C53 C54 1.384(2)
C53 H53 0.95
C54 C55 1.385(2)
C54 H54 0.95
C55 C56 1.382(2)
C55 H55 0.95
C56 H56 0.95
N1 C61 1.5059(18)
N1 C65 1.5099(17)
N1 H01 0.906(17)
C61 C66 1.524(2)
C61 C67 1.530(2)
C61 C62 1.535(2)
C62 C63 1.520(2)
C62 H62A 0.99
C62 H62B 0.99
C63 C64 1.521(2)
C63 H63A 0.99
C63 H63B 0.99
C64 C65 1.531(2)
C64 H64A 0.99
C64 H64B 0.99
C65 C69 1.525(2)
C65 C68 1.533(2)
C66 H66A 0.98
C66 H66B 0.98
C66 H66C 0.98
C67 H67A 0.98
C67 H67B 0.98
C67 H67C 0.98
C68 H68A 0.98
C68 H68B 0.98
C68 H68C 0.98
C69 H69A 0.98
C69 H69B 0.98
C69 H69C 0.98

loop_
_geom_torsion_atom_site_label_1
_geom_torsion_atom_site_label_2
_geom_torsion_atom_site_label_3
_geom_torsion_atom_site_label_4
_geom_torsion
C1 B1 O1 C41 -47.72(15)
C31 B1 O1 C41 81.71(14)
C21 B1 O1 C41 -164.61(10)
C1 B1 O1 Li1 160.38(12)
C31 B1 O1 Li1 -70.20(14)
C21 B1 O1 Li1 43.49(15)
O1 B1 C1 C2 -49.17(15)
C31 B1 C1 C2 -172.03(11)
C21 B1 C1 C2 67.59(14)
B1 C1 C2 C3 -156.51(12)
C1 C2 C3 C11 64.96(17)
C2 C3 C11 C16 -118.62(16)
C2 C3 C11 C12 59.90(19)
C16 C11 C12 C13 1.4(2)
C3 C11 C12 C13 -177.17(15)
C11 C12 C13 C14 -0.7(3)
C12 C13 C14 C15 -0.7(3)
C13 C14 C15 C16 1.4(3)
C14 C15 C16 C11 -0.7(3)
C12 C11 C16 C15 -0.7(2)
C3 C11 C16 C15 177.85(15)
O1 B1 C21 C22 2.03(19)
C1 B1 C21 C22 -116.58(15)
C31 B1 C21 C22 115.84(14)
O1 B1 C21 C26 177.03(11)
C1 B1 C21 C26 58.41(16)
C31 B1 C21 C26 -69.16(15)
C26 C21 C22 F22 175.06(11)
B1 C21 C22 F22 -9.7(2)
C26 C21 C22 C23 -3.2(2)
B1 C21 C22 C23 172.01(13)
C23 C22 F22 Li1 150.24(13)
C21 C22 F22 Li1 -28.23(18)
F22 C22 C23 F23 1.12(19)
C21 C22 C23 F23 179.50(13)
F22 C22 C23 C24 -177.72(12)
C21 C22 C23 C24 0.7(2)
F23 C23 C24 F24 1.5(2)
C22 C23 C24 F24 -179.70(13)
F23 C23 C24 C25 -177.00(13)
C22 C23 C24 C25 1.8(2)
F24 C24 C25 F25 0.5(2)
C23 C24 C25 F25 178.94(13)
F24 C24 C25 C26 -179.94(13)
C23 C24 C25 C26 -1.5(2)
F25 C25 C26 F26 -1.6(2)
C24 C25 C26 F26 178.79(13)
F25 C25 C26 C21 178.14(13)
C24 C25 C26 C21 -1.4(2)
C22 C21 C26 F26 -176.64(12)
B1 C21 C26 F26 7.61(19)
C22 C21 C26 C25 3.6(2)
B1 C21 C26 C25 -172.16(13)
O1 B1 C31 C32 51.06(15)
C1 B1 C31 C32 175.73(12)
C21 B1 C31 C32 -63.29(15)
O1 B1 C31 C36 -127.49(14)
C1 B1 C31 C36 -2.8(2)
C21 B1 C31 C36 118.16(14)
C36 C31 C32 F32 -179.55(11)
B1 C31 C32 F32 1.70(18)
C36 C31 C32 C33 0.6(2)
B1 C31 C32 C33 -178.11(13)
C33 C32 F32 Li1 139.83(13)
C31 C32 F32 Li1 -40.00(18)
F32 C32 C33 F33 -0.4(2)
C31 C32 C33 F33 179.45(13)
F32 C32 C33 C34 -179.94(12)
C31 C32 C33 C34 -0.1(2)
F33 C33 C34 F34 0.3(2)
C32 C33 C34 F34 179.83(13)
F33 C33 C34 C35 -179.33(13)
C32 C33 C34 C35 0.2(2)
F34 C34 C35 F35 -0.2(2)
C33 C34 C35 F35 179.43(13)
F34 C34 C35 C36 179.47(13)
C33 C34 C35 C36 -0.9(2)
F35 C35 C36 F36 0.26(19)
C34 C35 C36 F36 -179.37(13)
F35 C35 C36 C31 -178.79(13)
C34 C35 C36 C31 1.6(2)
C32 C31 C36 F36 179.64(12)
B1 C31 C36 F36 -1.7(2)
C32 C31 C36 C35 -1.4(2)
B1 C31 C36 C35 177.26(13)
B1 O1 C41 C42 -31.03(19)
Li1 O1 C41 C42 122.09(15)
B1 O1 C41 C51 150.06(11)
Li1 O1 C41 C51 -56.83(14)
B1 O1 C41 Li1 -153.11(16)
C42 C41 C51 C56 148.44(14)
O1 C41 C51 C56 -32.62(17)
Li1 C41 C51 C56 -64.58(13)
C42 C41 C51 C52 -32.4(2)
O1 C41 C51 C52 146.50(13)
Li1 C41 C51 C52 114.54(13)
C56 C51 C52 C53 1.0(2)
C41 C51 C52 C53 -178.15(13)
C51 C52 C53 C54 -1.1(2)
C52 C53 C54 C55 -0.1(2)
C53 C54 C55 C56 1.3(2)
C54 C55 C56 C51 -1.4(2)
C52 C51 C56 C55 0.3(2)
C41 C51 C56 C55 179.41(13)
C65 N1 C61 C66 162.25(12)
Li1 N1 C61 C66 -58.92(15)
C65 N1 C61 C67 -80.27(15)
Li1 N1 C61 C67 58.56(15)
C65 N1 C61 C62 44.32(16)
Li1 N1 C61 C62 -176.85(12)
N1 C61 C62 C63 -49.29(16)
C66 C61 C62 C63 -166.18(13)
C67 C61 C62 C63 74.49(16)
C61 C62 C63 C64 57.25(16)
C62 C63 C64 C65 -59.21(16)
C61 N1 C65 C69 -165.12(13)
Li1 N1 C65 C69 56.14(16)
C61 N1 C65 C64 -46.49(16)
Li1 N1 C65 C64 174.76(12)
C61 N1 C65 C68 77.08(16)
Li1 N1 C65 C68 -61.66(16)
C63 C64 C65 N1 53.32(16)
C63 C64 C65 C69 169.58(13)
C63 C64 C65 C68 -71.18(16)
